data_7022284
loop_
_publ_author_name
'Abdulmalic, Mohammad A.'
'Aliabadi, Azar'
'Petr, Andreas'
'Kataev, Vladislav'
'R\"uffer, Tobias'

_publ_section_title
;
 The formation of overlooked compounds in the reaction of methyl amine
 with the diethyl ester of o-phenylenebis(oxamic acid) in MeOH.
;
_journal_issue 5
_journal_name_full 'Dalton transactions (Cambridge, England : 2003)'
_journal_page_first 1798
_journal_page_last 1809
_journal_paper_doi 10.1039/c2dt32259e
_journal_volume 42
_journal_year 2013
_chemical_formula_moiety 'C10 H4 N2 Ni O6, 2(C16 H36 N)'
_chemical_formula_sum 'C42 H76 N4 Ni O6'
_chemical_formula_weight 791.78
_chemical_name_systematic
;
?
;
_space_group_IT_number 15
_symmetry_cell_setting monoclinic
_symmetry_space_group_name_Hall '-C 2yc'
_symmetry_space_group_name_H-M 'C 1 2/c 1'
_atom_sites_solution_hydrogens geom
_atom_sites_solution_primary direct
_atom_sites_solution_secondary difmap
_audit_creation_method SHELXL-97
_cell_angle_alpha 90.00
_cell_angle_beta 91.997(3)
_cell_angle_gamma 90.00
_cell_formula_units_Z 4
_cell_length_a 18.5088(4)
_cell_length_b 17.1731(4)
_cell_length_c 14.2230(4)
_cell_measurement_reflns_used 4953
_cell_measurement_temperature 115
_cell_measurement_theta_max 62.6260
_cell_measurement_theta_min 3.5091
_cell_volume 4518.08(19)
_computing_cell_refinement
;
CrysAlisPro, Oxford Diffraction Ltd.,
Version 1.171.33.64 (release 22-03-2010 CrysAlis171 .NET)
(compiled Mar 22 2010,13:57:49)
;
_computing_data_collection
;
CrysAlisPro, Oxford Diffraction Ltd.,
Version 1.171.33.64 (release 22-03-2010 CrysAlis171 .NET)
(compiled Mar 22 2010,13:57:49)
;
_computing_data_reduction
;
CrysAlisPro, Oxford Diffraction Ltd.,
Version 1.171.33.64 (release 22-03-2010 CrysAlis171 .NET)
(compiled Mar 22 2010,13:57:49)
;
_computing_structure_refinement 'SHELXL-97 (Sheldrick, 1997)'
_computing_structure_solution 'SHELXS-97 (Sheldrick, 1997)'
_diffrn_ambient_temperature 115
_diffrn_measured_fraction_theta_full 0.974
_diffrn_measured_fraction_theta_max 0.974
_diffrn_measurement_device_type 'oxford gemini s'
_diffrn_measurement_method '\w scans'
_diffrn_radiation_monochromator graphite
_diffrn_radiation_source 'fine-focus sealed tube'
_diffrn_radiation_type CuK\a
_diffrn_radiation_wavelength 1.54184
_diffrn_reflns_av_R_equivalents 0.0204
_diffrn_reflns_av_sigmaI/netI 0.0227
_diffrn_reflns_limit_h_max 21
_diffrn_reflns_limit_h_min -21
_diffrn_reflns_limit_k_max 19
_diffrn_reflns_limit_k_min -19
_diffrn_reflns_limit_l_max 16
_diffrn_reflns_limit_l_min -11
_diffrn_reflns_number 7198
_diffrn_reflns_theta_full 62.71
_diffrn_reflns_theta_max 62.71
_diffrn_reflns_theta_min 3.51
_diffrn_standards_decay_% 0
_diffrn_standards_interval_count 50
_diffrn_standards_interval_time 5
_diffrn_standards_number 2
_exptl_absorpt_coefficient_mu 0.983
_exptl_absorpt_correction_T_max 1.00000
_exptl_absorpt_correction_T_min 0.76880
_exptl_absorpt_correction_type multi-scan
_exptl_absorpt_process_details
;
CrysAlisPro, Oxford Diffraction Ltd.,
Version 1.171.33.64 (release 22-03-2010 CrysAlis171 .NET)
(compiled Mar 22 2010,13:57:49)
Empirical absorption correction using spherical harmonics,
implemented in SCALE3 ABSPACK scaling algorithm.
;
_exptl_crystal_colour orange
_exptl_crystal_density_diffrn 1.164
_exptl_crystal_density_method 'not measured'
_exptl_crystal_description block
_exptl_crystal_F_000 1728
_exptl_crystal_size_max 0.4
_exptl_crystal_size_mid 0.22
_exptl_crystal_size_min 0.22
_refine_diff_density_max 0.407
_refine_diff_density_min -0.387
_refine_diff_density_rms 0.052
_refine_ls_extinction_method none
_refine_ls_goodness_of_fit_ref 1.009
_refine_ls_hydrogen_treatment constr
_refine_ls_matrix_type full
_refine_ls_number_parameters 240
_refine_ls_number_reflns 3542
_refine_ls_number_restraints 0
_refine_ls_restrained_S_all 1.009
_refine_ls_R_factor_all 0.0445
_refine_ls_R_factor_gt 0.0391
_refine_ls_shift/su_max 0.000
_refine_ls_shift/su_mean 0.000
_refine_ls_structure_factor_coef Fsqd
_refine_ls_weighting_details 'calc w=1/[\s^2^(Fo^2^)+(0.0807P)^2^+0.0000P] where P=(Fo^2^+2Fc^2^)/3'
_refine_ls_weighting_scheme calc
_refine_ls_wR_factor_gt 0.1041
_refine_ls_wR_factor_ref 0.1067
_reflns_number_gt 3021
_reflns_number_total 3542
_reflns_threshold_expression >2sigma(I)
_cod_data_source_file c2dt32259e.txt
_cod_data_source_block abducuni
_cod_original_sg_symbol_H-M C2/c
_cod_database_code 7022284

loop_
_symmetry_equiv_pos_as_xyz
'x, y, z'
'-x, y, -z+1/2'
'x+1/2, y+1/2, z'
'-x+1/2, y+1/2, -z+1/2'
'-x, -y, -z'
'x, -y, z-1/2'
'-x+1/2, -y+1/2, -z'
'x+1/2, -y+1/2, z-1/2'

loop_
_atom_site_label
_atom_site_type_symbol
_atom_site_fract_x
_atom_site_fract_y
_atom_site_fract_z
_atom_site_U_iso_or_equiv
_atom_site_adp_type
_atom_site_occupancy
_atom_site_symmetry_multiplicity
_atom_site_calc_flag
_atom_site_refinement_flags
C1 C 0.88229(9) -0.14588(10) 0.65458(10) 0.0280(4) Uani 1 1 d .
C2 C 0.87699(9) -0.05568(10) 0.65468(10) 0.0299(4) Uani 1 1 d .
C3 C 0.96805(9) -0.24327(10) 0.72077(11) 0.0281(4) Uani 1 1 d .
C4 C 0.93876(9) -0.31339(10) 0.68929(12) 0.0339(4) Uani 1 1 d .
H4 H 0.8984 -0.3139 0.6485 0.041 Uiso 1 1 calc R
C5 C 0.97048(10) -0.38302(11) 0.71948(13) 0.0407(4) Uani 1 1 d .
H5 H 0.9514 -0.4301 0.6980 0.049 Uiso 1 1 calc R
C6 C 0.91672(8) -0.14423(9) 0.34264(11) 0.0271(4) Uani 1 1 d .
H6A H 0.9436 -0.1825 0.3079 0.033 Uiso 1 1 calc R
H6B H 0.9215 -0.0947 0.3107 0.033 Uiso 1 1 calc R
C7 C 0.95138(8) -0.13691(9) 0.44006(11) 0.0274(4) Uani 1 1 d .
H7A H 0.9385 -0.1814 0.4780 0.033 Uiso 1 1 calc R
H7B H 0.9341 -0.0902 0.4703 0.033 Uiso 1 1 calc R
C8 C 1.03352(9) -0.13300(11) 0.43195(12) 0.0319(4) Uani 1 1 d .
H8A H 1.0513 -0.1842 0.4154 0.038 Uiso 1 1 calc R
H8B H 1.0449 -0.0975 0.3815 0.038 Uiso 1 1 calc R
C9 C 1.07210(10) -0.10625(11) 0.52172(13) 0.0389(4) Uani 1 1 d .
H9A H 1.1233 -0.1055 0.5129 0.058 Uiso 1 1 calc R
H9B H 1.0615 -0.1414 0.5718 0.058 Uiso 1 1 calc R
H9C H 1.0560 -0.0549 0.5374 0.058 Uiso 1 1 calc R
C10 C 0.79171(8) -0.10802(10) 0.38885(11) 0.0265(4) Uani 1 1 d .
H10A H 0.7423 -0.1267 0.3889 0.032 Uiso 1 1 calc R
H10B H 0.8091 -0.1046 0.4538 0.032 Uiso 1 1 calc R
C11 C 0.79193(9) -0.02709(9) 0.34641(11) 0.0293(4) Uani 1 1 d .
H11A H 0.7820 -0.0306 0.2791 0.035 Uiso 1 1 calc R
H11B H 0.8393 -0.0038 0.3565 0.035 Uiso 1 1 calc R
C12 C 0.73528(10) 0.02411(10) 0.39058(12) 0.0366(4) Uani 1 1 d .
H12A H 0.7451 0.0273 0.4579 0.044 Uiso 1 1 calc R
H12B H 0.6879 0.0008 0.3804 0.044 Uiso 1 1 calc R
C13 C 0.73512(12) 0.10562(11) 0.34873(14) 0.0466(5) Uani 1 1 d .
H13A H 0.7002 0.1372 0.3794 0.070 Uiso 1 1 calc R
H13B H 0.7228 0.1028 0.2827 0.070 Uiso 1 1 calc R
H13C H 0.7822 0.1284 0.3577 0.070 Uiso 1 1 calc R
C14 C 0.81563(9) -0.17179(10) 0.23427(10) 0.0273(4) Uani 1 1 d .
H14A H 0.8322 -0.1247 0.2040 0.033 Uiso 1 1 calc R
H14B H 0.8410 -0.2152 0.2070 0.033 Uiso 1 1 calc R
C15 C 0.73571(9) -0.18127(10) 0.21065(11) 0.0291(4) Uani 1 1 d .
H15A H 0.7089 -0.1397 0.2397 0.035 Uiso 1 1 calc R
H15B H 0.7189 -0.2305 0.2352 0.035 Uiso 1 1 calc R
C16 C 0.72261(10) -0.17897(11) 0.10418(11) 0.0350(4) Uani 1 1 d .
H16A H 0.7390 -0.1293 0.0804 0.042 Uiso 1 1 calc R
H16B H 0.7509 -0.2196 0.0756 0.042 Uiso 1 1 calc R
C17 C 0.64360(10) -0.19001(12) 0.07572(12) 0.0414(4) Uani 1 1 d .
H17A H 0.6378 -0.1875 0.0084 0.062 Uiso 1 1 calc R
H17B H 0.6154 -0.1496 0.1034 0.062 Uiso 1 1 calc R
H17C H 0.6275 -0.2398 0.0973 0.062 Uiso 1 1 calc R
C18 C 0.82536(8) -0.24495(9) 0.38738(11) 0.0272(4) Uani 1 1 d .
H18A H 0.8294 -0.2363 0.4548 0.033 Uiso 1 1 calc R
H18B H 0.7762 -0.2617 0.3727 0.033 Uiso 1 1 calc R
C19 C 0.87586(10) -0.31074(10) 0.36308(12) 0.0330(4) Uani 1 1 d .
H19A H 0.9252 -0.2967 0.3808 0.040 Uiso 1 1 calc R
H19B H 0.8732 -0.3201 0.2958 0.040 Uiso 1 1 calc R
C20 C 0.85427(11) -0.38468(11) 0.41557(13) 0.0406(4) Uani 1 1 d .
H20A H 0.8585 -0.3752 0.4828 0.049 Uiso 1 1 calc R
H20B H 0.8041 -0.3966 0.3999 0.049 Uiso 1 1 calc R
C21 C 0.90073(16) -0.45419(14) 0.3914(2) 0.0771(8) Uani 1 1 d .
H21A H 0.8854 -0.4989 0.4260 0.116 Uiso 1 1 calc R
H21B H 0.9504 -0.4430 0.4078 0.116 Uiso 1 1 calc R
H21C H 0.8958 -0.4646 0.3252 0.116 Uiso 1 1 calc R
N1 N 0.94212(7) -0.16766(8) 0.70226(8) 0.0275(3) Uani 1 1 d .
N2 N 0.83743(7) -0.16731(8) 0.33828(8) 0.0248(3) Uani 1 1 d .
O1 O 0.83589(6) -0.18753(7) 0.61376(8) 0.0336(3) Uani 1 1 d .
O3 O 0.82510(7) -0.02317(7) 0.61479(8) 0.0388(3) Uani 1 1 d .
O2 O 0.92934(7) -0.02002(6) 0.69934(7) 0.0325(3) Uani 1 1 d .
Ni1 Ni 1.0000 -0.08943(2) 0.7500 0.02489(15) Uani 1 2 d S

loop_
_atom_site_aniso_label
_atom_site_aniso_U_11
_atom_site_aniso_U_22
_atom_site_aniso_U_33
_atom_site_aniso_U_23
_atom_site_aniso_U_13
_atom_site_aniso_U_12
C1 0.0297(8) 0.0352(9) 0.0196(8) -0.0001(7) 0.0070(6) -0.0004(7)
C2 0.0334(9) 0.0358(9) 0.0210(8) 0.0016(7) 0.0054(7) 0.0023(8)
C3 0.0312(8) 0.0274(8) 0.0263(8) 0.0002(7) 0.0095(6) 0.0003(7)
C4 0.0347(9) 0.0319(9) 0.0357(9) -0.0051(7) 0.0090(7) -0.0044(7)
C5 0.0432(10) 0.0287(9) 0.0512(11) -0.0058(8) 0.0144(8) -0.0044(8)
C6 0.0264(8) 0.0271(8) 0.0283(8) -0.0007(7) 0.0086(6) -0.0019(7)
C7 0.0298(8) 0.0256(8) 0.0272(8) -0.0011(7) 0.0068(6) -0.0014(7)
C8 0.0303(8) 0.0339(9) 0.0320(9) 0.0017(7) 0.0067(7) -0.0021(7)
C9 0.0326(9) 0.0447(11) 0.0394(10) -0.0006(8) 0.0008(8) -0.0036(8)
C10 0.0281(8) 0.0293(9) 0.0225(8) -0.0048(6) 0.0054(6) 0.0013(7)
C11 0.0329(8) 0.0290(9) 0.0261(8) -0.0029(7) 0.0019(6) -0.0007(7)
C12 0.0425(10) 0.0348(10) 0.0326(9) -0.0035(7) 0.0024(7) 0.0081(8)
C13 0.0616(13) 0.0369(10) 0.0409(11) -0.0012(8) -0.0012(9) 0.0154(9)
C14 0.0338(9) 0.0288(9) 0.0195(8) -0.0024(6) 0.0062(6) -0.0009(7)
C15 0.0346(9) 0.0286(8) 0.0244(8) -0.0024(7) 0.0045(6) -0.0038(7)
C16 0.0415(10) 0.0394(10) 0.0243(8) -0.0010(7) 0.0033(7) -0.0009(8)
C17 0.0455(11) 0.0479(11) 0.0306(9) -0.0034(8) -0.0015(8) -0.0043(9)
C18 0.0319(8) 0.0252(8) 0.0247(8) 0.0012(6) 0.0047(6) -0.0035(7)
C19 0.0387(9) 0.0282(9) 0.0325(9) -0.0019(7) 0.0064(7) -0.0005(7)
C20 0.0538(11) 0.0284(9) 0.0400(10) 0.0037(8) 0.0072(8) -0.0005(8)
C21 0.104(2) 0.0341(12) 0.096(2) 0.0120(12) 0.0352(16) 0.0139(13)
N1 0.0299(7) 0.0282(7) 0.0246(7) -0.0002(6) 0.0044(6) 0.0004(6)
N2 0.0278(7) 0.0250(7) 0.0218(6) -0.0009(5) 0.0051(5) -0.0017(5)
O1 0.0303(6) 0.0418(7) 0.0289(6) -0.0017(5) 0.0024(5) -0.0064(5)
O3 0.0393(7) 0.0442(7) 0.0327(6) 0.0042(5) -0.0015(5) 0.0093(6)
O2 0.0381(6) 0.0293(6) 0.0302(6) 0.0005(5) 0.0012(5) 0.0010(5)
Ni1 0.0282(2) 0.0237(2) 0.0229(2) 0.000 0.00224(15) 0.000

loop_
_atom_type_symbol
_atom_type_description
_atom_type_scat_dispersion_real
_atom_type_scat_dispersion_imag
_atom_type_scat_source
C C 0.0181 0.0091 'International Tables Vol C Tables 4.2.6.8 and 6.1.1.4'
N N 0.0311 0.0180 'International Tables Vol C Tables 4.2.6.8 and 6.1.1.4'
O O 0.0492 0.0322 'International Tables Vol C Tables 4.2.6.8 and 6.1.1.4'
Ni Ni -3.0029 0.5091 'International Tables Vol C Tables 4.2.6.8 and 6.1.1.4'
H H 0.0000 0.0000 'International Tables Vol C Tables 4.2.6.8 and 6.1.1.4'

loop_
_geom_angle_atom_site_label_1
_geom_angle_atom_site_label_2
_geom_angle_atom_site_label_3
_geom_angle
_geom_angle_site_symmetry_1
_geom_angle_site_symmetry_3
O1 C1 N1 128.58(16) . .
O1 C1 C2 122.07(14) . .
N1 C1 C2 109.35(14) . .
O3 C2 O2 124.74(16) . .
O3 C2 C1 120.02(15) . .
O2 C2 C1 115.24(14) . .
C4 C3 N1 127.86(15) . .
C4 C3 C3 119.74(10) . 2_756
N1 C3 C3 112.40(9) . 2_756
C3 C4 C5 119.30(17) . .
C3 C4 H4 120.3 . .
C5 C4 H4 120.3 . .
C5 C5 C4 120.85(11) 2_756 .
C5 C5 H5 119.6 2_756 .
C4 C5 H5 119.6 . .
C7 C6 N2 115.95(12) . .
C7 C6 H6A 108.3 . .
N2 C6 H6A 108.3 . .
C7 C6 H6B 108.3 . .
N2 C6 H6B 108.3 . .
H6A C6 H6B 107.4 . .
C6 C7 C8 109.00(12) . .
C6 C7 H7A 109.9 . .
C8 C7 H7A 109.9 . .
C6 C7 H7B 109.9 . .
C8 C7 H7B 109.9 . .
H7A C7 H7B 108.3 . .
C9 C8 C7 113.00(14) . .
C9 C8 H8A 109.0 . .
C7 C8 H8A 109.0 . .
C9 C8 H8B 109.0 . .
C7 C8 H8B 109.0 . .
H8A C8 H8B 107.8 . .
C8 C9 H9A 109.5 . .
C8 C9 H9B 109.5 . .
H9A C9 H9B 109.5 . .
C8 C9 H9C 109.5 . .
H9A C9 H9C 109.5 . .
H9B C9 H9C 109.5 . .
C11 C10 N2 114.61(12) . .
C11 C10 H10A 108.6 . .
N2 C10 H10A 108.6 . .
C11 C10 H10B 108.6 . .
N2 C10 H10B 108.6 . .
H10A C10 H10B 107.6 . .
C10 C11 C12 110.75(14) . .
C10 C11 H11A 109.5 . .
C12 C11 H11A 109.5 . .
C10 C11 H11B 109.5 . .
C12 C11 H11B 109.5 . .
H11A C11 H11B 108.1 . .
C11 C12 C13 111.25(15) . .
C11 C12 H12A 109.4 . .
C13 C12 H12A 109.4 . .
C11 C12 H12B 109.4 . .
C13 C12 H12B 109.4 . .
H12A C12 H12B 108.0 . .
C12 C13 H13A 109.5 . .
C12 C13 H13B 109.5 . .
H13A C13 H13B 109.5 . .
C12 C13 H13C 109.5 . .
H13A C13 H13C 109.5 . .
H13B C13 H13C 109.5 . .
C15 C14 N2 116.42(12) . .
C15 C14 H14A 108.2 . .
N2 C14 H14A 108.2 . .
C15 C14 H14B 108.2 . .
N2 C14 H14B 108.2 . .
H14A C14 H14B 107.3 . .
C14 C15 C16 109.74(13) . .
C14 C15 H15A 109.7 . .
C16 C15 H15A 109.7 . .
C14 C15 H15B 109.7 . .
C16 C15 H15B 109.7 . .
H15A C15 H15B 108.2 . .
C17 C16 C15 112.36(15) . .
C17 C16 H16A 109.1 . .
C15 C16 H16A 109.1 . .
C17 C16 H16B 109.1 . .
C15 C16 H16B 109.1 . .
H16A C16 H16B 107.9 . .
C16 C17 H17A 109.5 . .
C16 C17 H17B 109.5 . .
H17A C17 H17B 109.5 . .
C16 C17 H17C 109.5 . .
H17A C17 H17C 109.5 . .
H17B C17 H17C 109.5 . .
C19 C18 N2 116.51(13) . .
C19 C18 H18A 108.2 . .
N2 C18 H18A 108.2 . .
C19 C18 H18B 108.2 . .
N2 C18 H18B 108.2 . .
H18A C18 H18B 107.3 . .
C18 C19 C20 109.48(14) . .
C18 C19 H19A 109.8 . .
C20 C19 H19A 109.8 . .
C18 C19 H19B 109.8 . .
C20 C19 H19B 109.8 . .
H19A C19 H19B 108.2 . .
C21 C20 C19 112.46(17) . .
C21 C20 H20A 109.1 . .
C19 C20 H20A 109.1 . .
C21 C20 H20B 109.1 . .
C19 C20 H20B 109.1 . .
H20A C20 H20B 107.8 . .
C20 C21 H21A 109.5 . .
C20 C21 H21B 109.5 . .
H21A C21 H21B 109.5 . .
C20 C21 H21C 109.5 . .
H21A C21 H21C 109.5 . .
H21B C21 H21C 109.5 . .
C1 N1 C3 128.83(14) . .
C1 N1 Ni1 116.58(11) . .
C3 N1 Ni1 114.59(10) . .
C6 N2 C10 111.01(12) . .
C6 N2 C14 106.01(11) . .
C10 N2 C14 111.14(12) . .
C6 N2 C18 111.47(12) . .
C10 N2 C18 106.02(11) . .
C14 N2 C18 111.28(12) . .
C2 O2 Ni1 112.61(11) . .
N1 Ni1 N1 85.79(8) . 2_756
N1 Ni1 O2 86.18(5) . .
N1 Ni1 O2 171.49(6) 2_756 .
N1 Ni1 O2 171.49(6) . 2_756
N1 Ni1 O2 86.18(5) 2_756 2_756
O2 Ni1 O2 101.97(7) . 2_756

loop_
_geom_bond_atom_site_label_1
_geom_bond_atom_site_label_2
_geom_bond_distance
_geom_bond_site_symmetry_2
C1 O1 1.246(2) .
C1 N1 1.332(2) .
C1 C2 1.552(2) .
C2 O3 1.232(2) .
C2 O2 1.294(2) .
C3 C4 1.388(2) .
C3 N1 1.406(2) .
C3 C3 1.422(3) 2_756
C4 C5 1.393(3) .
C4 H4 0.9300 .
C5 C5 1.372(4) 2_756
C5 H5 0.9300 .
C6 C7 1.512(2) .
C6 N2 1.519(2) .
C6 H6A 0.9700 .
C6 H6B 0.9700 .
C7 C8 1.530(2) .
C7 H7A 0.9700 .
C7 H7B 0.9700 .
C8 C9 1.512(2) .
C8 H8A 0.9700 .
C8 H8B 0.9700 .
C9 H9A 0.9600 .
C9 H9B 0.9600 .
C9 H9C 0.9600 .
C10 C11 1.515(2) .
C10 N2 1.521(2) .
C10 H10A 0.9700 .
C10 H10B 0.9700 .
C11 C12 1.521(2) .
C11 H11A 0.9700 .
C11 H11B 0.9700 .
C12 C13 1.521(3) .
C12 H12A 0.9700 .
C12 H12B 0.9700 .
C13 H13A 0.9600 .
C13 H13B 0.9600 .
C13 H13C 0.9600 .
C14 C15 1.514(2) .
C14 N2 1.5216(19) .
C14 H14A 0.9700 .
C14 H14B 0.9700 .
C15 C16 1.526(2) .
C15 H15A 0.9700 .
C15 H15B 0.9700 .
C16 C17 1.516(3) .
C16 H16A 0.9700 .
C16 H16B 0.9700 .
C17 H17A 0.9600 .
C17 H17B 0.9600 .
C17 H17C 0.9600 .
C18 C19 1.514(2) .
C18 N2 1.525(2) .
C18 H18A 0.9700 .
C18 H18B 0.9700 .
C19 C20 1.533(2) .
C19 H19A 0.9700 .
C19 H19B 0.9700 .
C20 C21 1.518(3) .
C20 H20A 0.9700 .
C20 H20B 0.9700 .
C21 H21A 0.9600 .
C21 H21B 0.9600 .
C21 H21C 0.9600 .
N1 Ni1 1.8338(13) .
O2 Ni1 1.8933(12) .
Ni1 N1 1.8338(13) 2_756
Ni1 O2 1.8933(12) 2_756

loop_
_geom_torsion_atom_site_label_1
_geom_torsion_atom_site_label_2
_geom_torsion_atom_site_label_3
_geom_torsion_atom_site_label_4
_geom_torsion
_geom_torsion_site_symmetry_1
_geom_torsion_site_symmetry_4
O1 C1 C2 O3 1.2(2) . .
N1 C1 C2 O3 -179.48(14) . .
O1 C1 C2 O2 -179.51(13) . .
N1 C1 C2 O2 -0.16(18) . .
N1 C3 C4 C5 -176.67(15) . .
C3 C3 C4 C5 3.2(3) 2_756 .
C3 C4 C5 C5 0.8(3) . 2_756
N2 C6 C7 C8 166.51(13) . .
C6 C7 C8 C9 166.02(14) . .
N2 C10 C11 C12 170.26(13) . .
C10 C11 C12 C13 179.84(15) . .
N2 C14 C15 C16 176.02(13) . .
C14 C15 C16 C17 178.71(15) . .
N2 C18 C19 C20 -177.86(14) . .
C18 C19 C20 C21 177.62(18) . .
O1 C1 N1 C3 -1.4(3) . .
C2 C1 N1 C3 179.30(14) . .
O1 C1 N1 Ni1 177.91(13) . .
C2 C1 N1 Ni1 -1.38(15) . .
C4 C3 N1 C1 3.5(3) . .
C3 C3 N1 C1 -176.37(15) 2_756 .
C4 C3 N1 Ni1 -175.79(13) . .
C3 C3 N1 Ni1 4.3(2) 2_756 .
C7 C6 N2 C10 59.91(17) . .
C7 C6 N2 C14 -179.28(13) . .
C7 C6 N2 C18 -58.04(17) . .
C11 C10 N2 C6 62.77(16) . .
C11 C10 N2 C14 -54.96(17) . .
C11 C10 N2 C18 -176.02(12) . .
C15 C14 N2 C6 -170.55(14) . .
C15 C14 N2 C10 -49.83(18) . .
C15 C14 N2 C18 68.09(17) . .
C19 C18 N2 C6 -47.51(17) . .
C19 C18 N2 C10 -168.43(13) . .
C19 C18 N2 C14 70.61(17) . .
O3 C2 O2 Ni1 -179.18(13) . .
C1 C2 O2 Ni1 1.53(16) . .
C1 N1 Ni1 N1 179.01(14) . 2_756
C3 N1 Ni1 N1 -1.57(7) . 2_756
C1 N1 Ni1 O2 1.84(11) . .
C3 N1 Ni1 O2 -178.75(11) . .
C1 N1 Ni1 O2 -161.6(3) . 2_756
C3 N1 Ni1 O2 17.8(4) . 2_756
C2 O2 Ni1 N1 -1.85(11) . .
C2 O2 Ni1 N1 -21.2(4) . 2_756
C2 O2 Ni1 O2 175.68(12) . 2_756
